data_4106086
loop_
_publ_author_name
'Masashi Maruyama'
'Jing-Dong Guo'
'Shigeru Nagase'
'Eiichi Nakamura'
'Yutaka Matsuo'

_publ_contact_author 'MATSUO, Yutaka'
_publ_contact_author_email matsuo@chem.s.u-tokyo.ac.jp
_publ_section_title
;
 Isolation of Planar Four-Membered Aromatic Systems by Using Confined
 Spaces of Cobalt Pentaaryl[60]fullerene Complexes
;
_journal_name_full 'Journal of the American Chemical Society'
_journal_page_first 6890
_journal_page_last 6893
_journal_paper_doi 10.1021/ja111474v
_journal_volume 133
_journal_year 2011
_chemical_formula_moiety 'C125 H80 Co S3'
_chemical_formula_sum 'C125 H80 Co S3'
_chemical_formula_weight 1737.00
_chemical_name_systematic
; 
 C60(tBuC6H4)5CoS3(C6H6)2.5 
;
_space_group_IT_number 2
_symmetry_cell_setting triclinic
_symmetry_space_group_name_Hall '-P 1'
_symmetry_space_group_name_H-M 'P -1'
_atom_sites_solution_hydrogens geom
_atom_sites_solution_primary direct
_atom_sites_solution_secondary difmap
_audit_creation_method SHELXL-97
_cell_angle_alpha 88.0272(8)
_cell_angle_beta 72.4209(8)
_cell_angle_gamma 69.9804(7)
_cell_formula_units_Z 2
_cell_length_a 15.8778(3)
_cell_length_b 16.4670(3)
_cell_length_c 17.9466(3)
_cell_measurement_temperature 123(2)
_cell_volume 4190.42(13)
_computing_molecular_graphics 'Ortep-3 for Windows (Farrugia, 1997)'
_computing_structure_refinement 'SHELXL-97 (Sheldrick, 1997)'
_computing_structure_solution 'SHELXS-97 (Sheldrick, 1990)'
_diffrn_ambient_temperature 123(2)
_diffrn_measured_fraction_theta_full 0.967
_diffrn_measured_fraction_theta_max 0.967
_diffrn_radiation_monochromator graphite
_diffrn_radiation_source 'fine-focus sealed tube'
_diffrn_radiation_type CuK\a
_diffrn_radiation_wavelength 1.54187
_diffrn_reflns_av_R_equivalents 0.1305
_diffrn_reflns_av_sigmaI/netI 0.1863
_diffrn_reflns_limit_h_max 18
_diffrn_reflns_limit_h_min -19
_diffrn_reflns_limit_k_max 19
_diffrn_reflns_limit_k_min -19
_diffrn_reflns_limit_l_max 21
_diffrn_reflns_limit_l_min -21
_diffrn_reflns_number 45556
_diffrn_reflns_theta_full 68.24
_diffrn_reflns_theta_max 68.24
_diffrn_reflns_theta_min 3.11
_exptl_absorpt_coefficient_mu 2.749
_exptl_absorpt_correction_T_max 0.7706
_exptl_absorpt_correction_T_min 0.3402
_exptl_absorpt_correction_type empirical
_exptl_crystal_colour red
_exptl_crystal_density_diffrn 1.377
_exptl_crystal_description needle
_exptl_crystal_F_000 1810
_exptl_crystal_size_max 0.50
_exptl_crystal_size_mid 0.10
_exptl_crystal_size_min 0.10
_refine_diff_density_max 0.966
_refine_diff_density_min -0.859
_refine_diff_density_rms 0.097
_refine_ls_extinction_coef 0.00135(16)
_refine_ls_extinction_expression Fc^*^=kFc[1+0.001xFc^2^\l^3^/sin(2\q)]^-1/4^
_refine_ls_extinction_method SHELXL
_refine_ls_goodness_of_fit_ref 1.084
_refine_ls_hydrogen_treatment constr
_refine_ls_matrix_type full
_refine_ls_number_parameters 1178
_refine_ls_number_reflns 14833
_refine_ls_number_restraints 0
_refine_ls_restrained_S_all 1.084
_refine_ls_R_factor_all 0.1642
_refine_ls_R_factor_gt 0.0970
_refine_ls_shift/su_max 0.002
_refine_ls_shift/su_mean 0.000
_refine_ls_structure_factor_coef Fsqd
_refine_ls_weighting_details 'calc w=1/[\s^2^(Fo^2^)+(0.1000P)^2^+0.0000P] where P=(Fo^2^+2Fc^2^)/3'
_refine_ls_weighting_scheme calc
_refine_ls_wR_factor_gt 0.2134
_refine_ls_wR_factor_ref 0.2668
_reflns_number_gt 7072
_reflns_number_total 14833
_reflns_threshold_expression >2sigma(I)
_cod_data_source_file ja111474v_si_002.cif
_cod_data_source_block CoS3
_cod_database_code 4106086

loop_
_symmetry_equiv_pos_as_xyz
'x, y, z'
'-x, -y, -z'

loop_
_atom_site_label
_atom_site_type_symbol
_atom_site_fract_x
_atom_site_fract_y
_atom_site_fract_z
_atom_site_U_iso_or_equiv
_atom_site_adp_type
_atom_site_occupancy
_atom_site_symmetry_multiplicity
_atom_site_calc_flag
_atom_site_refinement_flags
C1 C 0.5783(4) 0.2381(4) 0.6411(3) 0.0340(14) Uani 1 1 d .
C2 C 0.6148(4) 0.1469(3) 0.6374(3) 0.0329(13) Uani 1 1 d .
C3 C 0.7114(4) 0.1214(3) 0.6313(3) 0.0330(13) Uani 1 1 d .
C4 C 0.7355(4) 0.1968(3) 0.6290(3) 0.0300(13) Uani 1 1 d .
C5 C 0.6532(4) 0.2700(3) 0.6362(3) 0.0298(13) Uani 1 1 d .
C6 C 0.6521(4) 0.3588(4) 0.6104(3) 0.0378(14) Uani 1 1 d .
C7 C 0.5836(4) 0.3877(3) 0.5603(3) 0.0386(15) Uani 1 1 d .
C8 C 0.5120(4) 0.3574(3) 0.5658(3) 0.0359(14) Uani 1 1 d .
C9 C 0.4866(4) 0.2923(3) 0.6247(3) 0.0373(14) Uani 1 1 d .
C10 C 0.4713(4) 0.2312(3) 0.5704(3) 0.0350(14) Uani 1 1 d .
C11 C 0.5063(4) 0.1432(3) 0.5664(3) 0.0325(13) Uani 1 1 d .
C12 C 0.5663(4) 0.0907(3) 0.6165(3) 0.0348(14) Uani 1 1 d .
C13 C 0.6447(4) 0.0212(3) 0.5537(3) 0.0335(13) Uani 1 1 d .
C14 C 0.7392(4) -0.0037(3) 0.5458(3) 0.0353(14) Uani 1 1 d .
C15 C 0.7801(4) 0.0327(4) 0.5994(3) 0.0358(14) Uani 1 1 d .
C16 C 0.8660(4) 0.0464(3) 0.5356(3) 0.0325(13) Uani 1 1 d .
C17 C 0.8884(4) 0.1191(3) 0.5341(3) 0.0348(14) Uani 1 1 d .
C18 C 0.8343(4) 0.1991(3) 0.5945(3) 0.0366(14) Uani 1 1 d .
C19 C 0.8249(4) 0.2740(4) 0.5387(3) 0.0401(15) Uani 1 1 d .
C20 C 0.7455(4) 0.3443(3) 0.5464(3) 0.0325(13) Uani 1 1 d .
C21 C 0.7312(4) 0.3847(3) 0.4766(3) 0.0367(14) Uani 1 1 d .
C22 C 0.6317(4) 0.4113(3) 0.4854(3) 0.0383(15) Uani 1 1 d .
C23 C 0.6029(4) 0.4086(3) 0.4201(3) 0.0386(14) Uani 1 1 d .
C24 C 0.5264(4) 0.3778(4) 0.4270(3) 0.0380(14) Uani 1 1 d .
C25 C 0.4838(4) 0.3507(4) 0.4982(3) 0.0370(14) Uani 1 1 d .
C26 C 0.4604(4) 0.2739(3) 0.4999(3) 0.0365(14) Uani 1 1 d .
C27 C 0.4804(4) 0.2267(4) 0.4307(3) 0.0383(14) Uani 1 1 d .
C28 C 0.5162(4) 0.1334(4) 0.4271(3) 0.0369(14) Uani 1 1 d .
C29 C 0.5312(4) 0.0931(4) 0.4936(3) 0.0328(13) Uani 1 1 d .
C30 C 0.6159(4) 0.0185(3) 0.4861(3) 0.0353(14) Uani 1 1 d .
C31 C 0.6809(4) -0.0123(3) 0.4123(3) 0.0357(14) Uani 1 1 d .
C32 C 0.7797(4) -0.0388(3) 0.4037(3) 0.0384(15) Uani 1 1 d .
C33 C 0.8061(4) -0.0311(3) 0.4694(3) 0.0355(14) Uani 1 1 d .
C34 C 0.8842(4) -0.0011(3) 0.4631(3) 0.0344(14) Uani 1 1 d .
C35 C 0.9292(4) 0.0228(4) 0.3915(3) 0.0391(14) Uani 1 1 d .
C36 C 0.9530(4) 0.0990(4) 0.3897(3) 0.0346(13) Uani 1 1 d .
C37 C 0.9305(4) 0.1475(4) 0.4595(3) 0.0367(14) Uani 1 1 d .
C38 C 0.8932(4) 0.2409(4) 0.4630(3) 0.0372(14) Uani 1 1 d .
C39 C 0.8815(4) 0.2819(4) 0.3963(3) 0.0368(14) Uani 1 1 d .
C40 C 0.7974(4) 0.3567(4) 0.4036(3) 0.0411(15) Uani 1 1 d .
C41 C 0.7678(4) 0.3521(4) 0.3354(3) 0.0395(15) Uani 1 1 d .
C42 C 0.6715(5) 0.3783(4) 0.3436(3) 0.0425(15) Uani 1 1 d .
C43 C 0.6376(4) 0.3278(4) 0.3025(3) 0.0398(15) Uani 1 1 d .
C44 C 0.5470(4) 0.3276(4) 0.3545(3) 0.0374(14) Uani 1 1 d .
C45 C 0.5247(4) 0.2544(4) 0.3567(3) 0.0385(14) Uani 1 1 d .
C46 C 0.5904(4) 0.1767(4) 0.3070(3) 0.0397(15) Uani 1 1 d .
C47 C 0.5843(4) 0.1025(4) 0.3506(3) 0.0402(15) Uani 1 1 d .
C48 C 0.6663(4) 0.0307(4) 0.3434(3) 0.0372(14) Uani 1 1 d .
C49 C 0.7552(4) 0.0310(4) 0.2926(3) 0.0409(15) Uani 1 1 d .
C50 C 0.8258(4) -0.0126(3) 0.3299(3) 0.0377(14) Uani 1 1 d .
C51 C 0.9000(4) 0.0169(4) 0.3234(3) 0.0426(15) Uani 1 1 d .
C52 C 0.9063(4) 0.0907(4) 0.2794(3) 0.0393(14) Uani 1 1 d .
C53 C 0.9395(4) 0.1423(4) 0.3201(3) 0.0373(14) Uani 1 1 d .
C54 C 0.9026(4) 0.2323(4) 0.3237(3) 0.0408(15) Uani 1 1 d .
C55 C 0.8323(4) 0.2759(4) 0.2859(3) 0.0398(15) Uani 1 1 d .
C56 C 0.8009(4) 0.2269(4) 0.2460(3) 0.0398(15) Uani 1 1 d .
C57 C 0.7007(4) 0.2538(4) 0.2544(3) 0.0381(14) Uani 1 1 d .
C58 C 0.6751(4) 0.1776(4) 0.2570(3) 0.0385(14) Uani 1 1 d .
C59 C 0.7611(4) 0.1025(4) 0.2500(3) 0.0399(15) Uani 1 1 d .
C60 C 0.8390(4) 0.1330(4) 0.2428(3) 0.0415(15) Uani 1 1 d .
C61 C 0.4005(4) 0.3374(4) 0.6963(3) 0.0357(14) Uani 1 1 d .
C62 C 0.3909(4) 0.3041(4) 0.7692(3) 0.0497(17) Uani 1 1 d .
H62 H 0.4341 0.2489 0.7736 0.060 Uiso 1 1 calc R
C63 C 0.3201(4) 0.3490(4) 0.8358(3) 0.0508(17) Uani 1 1 d .
H63 H 0.3156 0.3243 0.8848 0.061 Uiso 1 1 calc R
C64 C 0.2548(4) 0.4304(4) 0.8315(3) 0.0413(15) Uani 1 1 d .
C65 C 0.2606(4) 0.4579(4) 0.7575(3) 0.0440(15) Uani 1 1 d .
H65 H 0.2140 0.5100 0.7516 0.053 Uiso 1 1 calc R
C66 C 0.3315(4) 0.4128(4) 0.6911(3) 0.0420(15) Uani 1 1 d .
H66 H 0.3323 0.4345 0.6413 0.050 Uiso 1 1 calc R
C67 C 0.1863(5) 0.4887(4) 0.9041(3) 0.0476(16) Uani 1 1 d .
C68 C 0.1699(5) 0.4374(4) 0.9766(4) 0.074(2) Uani 1 1 d .
H68 H 0.1486 0.3911 0.9657 0.089 Uiso 1 1 calc R
H68A H 0.1217 0.4763 1.0209 0.089 Uiso 1 1 calc R
H68B H 0.2288 0.4120 0.9895 0.089 Uiso 1 1 calc R
C69 C 0.0912(5) 0.5390(5) 0.8929(4) 0.077(2) Uani 1 1 d .
H69 H 0.1001 0.5748 0.8484 0.093 Uiso 1 1 calc R
H69A H 0.0496 0.5763 0.9404 0.093 Uiso 1 1 calc R
H69B H 0.0626 0.4982 0.8825 0.093 Uiso 1 1 calc R
C70 C 0.2282(5) 0.5542(4) 0.9203(4) 0.069(2) Uani 1 1 d .
H70 H 0.2889 0.5235 0.9291 0.083 Uiso 1 1 calc R
H70A H 0.1850 0.5923 0.9670 0.083 Uiso 1 1 calc R
H70B H 0.2378 0.5890 0.8752 0.083 Uiso 1 1 calc R
C71 C 0.5129(4) 0.0548(4) 0.6868(3) 0.0367(14) Uani 1 1 d .
C72 C 0.5567(4) -0.0185(4) 0.7201(3) 0.0413(15) Uani 1 1 d .
H72 H 0.6212 -0.0512 0.6950 0.050 Uiso 1 1 calc R
C73 C 0.5094(4) -0.0454(4) 0.7887(3) 0.0405(15) Uani 1 1 d .
H73 H 0.5419 -0.0961 0.8095 0.049 Uiso 1 1 calc R
C74 C 0.4146(4) 0.0007(4) 0.8280(3) 0.0395(15) Uani 1 1 d .
C75 C 0.3687(4) 0.0730(4) 0.7935(3) 0.0416(15) Uani 1 1 d .
H75 H 0.3037 0.1050 0.8176 0.050 Uiso 1 1 calc R
C76 C 0.4177(4) 0.0982(4) 0.7243(3) 0.0385(14) Uani 1 1 d .
H76 H 0.3849 0.1470 0.7016 0.046 Uiso 1 1 calc R
C77 C 0.3661(4) -0.0250(4) 0.9090(3) 0.0445(16) Uani 1 1 d .
C78 C 0.3852(5) -0.1223(4) 0.9084(3) 0.0604(19) Uani 1 1 d .
H78 H 0.3565 -0.1386 0.8727 0.072 Uiso 1 1 calc R
H78A H 0.3579 -0.1371 0.9615 0.072 Uiso 1 1 calc R
H78B H 0.4533 -0.1537 0.8907 0.072 Uiso 1 1 calc R
C79 C 0.2598(4) 0.0224(4) 0.9360(3) 0.0573(18) Uani 1 1 d .
H79 H 0.2336 0.0137 0.8952 0.069 Uiso 1 1 calc R
H79A H 0.2463 0.0845 0.9456 0.069 Uiso 1 1 calc R
H79B H 0.2312 -0.0005 0.9844 0.069 Uiso 1 1 calc R
C80 C 0.4081(5) -0.0004(4) 0.9667(3) 0.067(2) Uani 1 1 d .
H80 H 0.3791 -0.0154 1.0192 0.080 Uiso 1 1 calc R
H80A H 0.3962 0.0621 0.9676 0.080 Uiso 1 1 calc R
H80B H 0.4763 -0.0320 0.9505 0.080 Uiso 1 1 calc R
C81 C 0.8088(4) -0.0336(4) 0.6584(3) 0.0406(15) Uani 1 1 d .
C82 C 0.8321(4) -0.1216(4) 0.6411(3) 0.0421(15) Uani 1 1 d .
H82 H 0.8354 -0.1417 0.5910 0.051 Uiso 1 1 calc R
C83 C 0.8507(4) -0.1810(4) 0.6969(3) 0.0419(15) Uani 1 1 d .
H83 H 0.8659 -0.2408 0.6840 0.050 Uiso 1 1 calc R
C84 C 0.8477(4) -0.1550(4) 0.7697(3) 0.0409(15) Uani 1 1 d .
C85 C 0.8300(4) -0.0674(4) 0.7851(3) 0.0456(16) Uani 1 1 d .
H85 H 0.8306 -0.0479 0.8341 0.055 Uiso 1 1 calc R
C86 C 0.8114(4) -0.0078(4) 0.7300(3) 0.0401(14) Uani 1 1 d .
H86 H 0.8002 0.0514 0.7418 0.048 Uiso 1 1 calc R
C87 C 0.8591(4) -0.2180(4) 0.8341(3) 0.0445(16) Uani 1 1 d .
C88 C 0.9015(5) -0.3126(4) 0.8007(3) 0.0620(19) Uani 1 1 d .
H88 H 0.8611 -0.3242 0.7738 0.074 Uiso 1 1 calc R
H88A H 0.9062 -0.3508 0.8435 0.074 Uiso 1 1 calc R
H88B H 0.9645 -0.3234 0.7635 0.074 Uiso 1 1 calc R
C89 C 0.7601(5) -0.2028(4) 0.8919(4) 0.071(2) Uani 1 1 d .
H89 H 0.7324 -0.1428 0.9149 0.085 Uiso 1 1 calc R
H89A H 0.7650 -0.2424 0.9337 0.085 Uiso 1 1 calc R
H89B H 0.7201 -0.2134 0.8641 0.085 Uiso 1 1 calc R
C90 C 0.9218(4) -0.2027(4) 0.8782(3) 0.0567(18) Uani 1 1 d .
H90 H 0.9843 -0.2106 0.8413 0.068 Uiso 1 1 calc R
H90A H 0.9279 -0.2443 0.9184 0.068 Uiso 1 1 calc R
H90B H 0.8934 -0.1436 0.9032 0.068 Uiso 1 1 calc R
C91 C 0.8871(4) 0.2124(3) 0.6493(3) 0.0380(14) Uani 1 1 d .
C92 C 0.9805(4) 0.2107(3) 0.6156(3) 0.0422(15) Uani 1 1 d .
H92 H 1.0126 0.1921 0.5618 0.051 Uiso 1 1 calc R
C93 C 1.0248(4) 0.2358(3) 0.6604(3) 0.0455(16) Uani 1 1 d .
H93 H 1.0876 0.2340 0.6361 0.055 Uiso 1 1 calc R
C94 C 0.9831(4) 0.2634(4) 0.7389(3) 0.0433(15) Uani 1 1 d .
C95 C 0.8920(4) 0.2630(4) 0.7717(3) 0.0520(17) Uani 1 1 d .
H95 H 0.8600 0.2810 0.8256 0.062 Uiso 1 1 calc R
C96 C 0.8464(4) 0.2365(4) 0.7266(3) 0.0485(16) Uani 1 1 d .
H96 H 0.7848 0.2355 0.7513 0.058 Uiso 1 1 calc R
C97 C 1.0345(5) 0.2961(4) 0.7850(3) 0.0486(17) Uani 1 1 d .
C98 C 1.0528(5) 0.3764(4) 0.7482(4) 0.070(2) Uani 1 1 d .
H98 H 0.9926 0.4219 0.7510 0.084 Uiso 1 1 calc R
H98A H 1.0916 0.3611 0.6932 0.084 Uiso 1 1 calc R
H98B H 1.0858 0.3976 0.7768 0.084 Uiso 1 1 calc R
C99 C 1.1292(5) 0.2260(4) 0.7802(4) 0.073(2) Uani 1 1 d .
H99 H 1.1633 0.2488 0.8064 0.088 Uiso 1 1 calc R
H99A H 1.1666 0.2088 0.7251 0.088 Uiso 1 1 calc R
H99B H 1.1182 0.1755 0.8061 0.088 Uiso 1 1 calc R
C100 C 0.9774(4) 0.3217(4) 0.8706(3) 0.0625(19) Uani 1 1 d .
H100 H 0.9177 0.3684 0.8743 0.075 Uiso 1 1 calc R
H101 H 1.0131 0.3417 0.8972 0.075 Uiso 1 1 calc R
H102 H 0.9645 0.2715 0.8955 0.075 Uiso 1 1 calc R
C101 C 0.6296(4) 0.4252(3) 0.6780(3) 0.0353(14) Uani 1 1 d .
C102 C 0.5370(4) 0.4710(4) 0.7203(3) 0.0435(15) Uani 1 1 d .
H103 H 0.4876 0.4634 0.7052 0.052 Uiso 1 1 calc R
C103 C 0.5147(5) 0.5283(3) 0.7847(3) 0.0450(16) Uani 1 1 d .
H104 H 0.4506 0.5597 0.8125 0.054 Uiso 1 1 calc R
C104 C 0.5857(5) 0.5394(4) 0.8080(3) 0.0458(16) Uani 1 1 d .
C105 C 0.6786(5) 0.4938(4) 0.7647(3) 0.0514(17) Uani 1 1 d .
H105 H 0.7282 0.5015 0.7794 0.062 Uiso 1 1 calc R
C106 C 0.7005(4) 0.4375(4) 0.7004(3) 0.0473(16) Uani 1 1 d .
H106 H 0.7645 0.4072 0.6716 0.057 Uiso 1 1 calc R
C107 C 0.5632(5) 0.6009(4) 0.8796(4) 0.0514(17) Uani 1 1 d .
C108 C 0.6078(5) 0.6703(4) 0.8518(4) 0.083(3) Uani 1 1 d .
H108 H 0.6761 0.6424 0.8287 0.099 Uiso 1 1 calc R
H109 H 0.5944 0.7103 0.8965 0.099 Uiso 1 1 calc R
H110 H 0.5812 0.7026 0.8124 0.099 Uiso 1 1 calc R
C109 C 0.4571(4) 0.6459(4) 0.9182(3) 0.0596(19) Uani 1 1 d .
H111 H 0.4287 0.6767 0.8791 0.072 Uiso 1 1 calc R
H112 H 0.4462 0.6874 0.9609 0.072 Uiso 1 1 calc R
H113 H 0.4284 0.6025 0.9391 0.072 Uiso 1 1 calc R
C110 C 0.6056(5) 0.5499(5) 0.9393(4) 0.086(3) Uani 1 1 d .
H114 H 0.5823 0.5017 0.9528 0.103 Uiso 1 1 calc R
H115 H 0.5875 0.5880 0.9865 0.103 Uiso 1 1 calc R
H116 H 0.6744 0.5271 0.9171 0.103 Uiso 1 1 calc R
C111 C 0.8260(7) 0.1469(7) 0.9259(6) 0.085(3) Uani 1 1 d .
H117 H 0.7734 0.1586 0.9072 0.102 Uiso 1 1 calc R
C112 C 0.9115(8) 0.0885(6) 0.8848(5) 0.082(3) Uani 1 1 d .
H118 H 0.9184 0.0600 0.8371 0.098 Uiso 1 1 calc R
C113 C 0.9850(7) 0.0713(6) 0.9111(5) 0.094(3) Uani 1 1 d .
H119 H 1.0441 0.0307 0.8815 0.113 Uiso 1 1 calc R
C114 C 0.9779(7) 0.1097(6) 0.9782(6) 0.092(3) Uani 1 1 d .
H120 H 1.0317 0.0958 0.9957 0.110 Uiso 1 1 calc R
C115 C 0.8943(9) 0.1688(7) 1.0220(5) 0.095(3) Uani 1 1 d .
H121 H 0.8903 0.1950 1.0699 0.114 Uiso 1 1 calc R
C116 C 0.8161(7) 0.1905(6) 0.9975(7) 0.100(3) Uani 1 1 d .
H122 H 0.7579 0.2327 1.0266 0.120 Uiso 1 1 calc R
C117 C 0.2807(5) 0.2646(5) 0.4014(5) 0.071(2) Uani 1 1 d .
H123 H 0.2968 0.2260 0.3570 0.085 Uiso 1 1 calc R
C118 C 0.2637(5) 0.2356(5) 0.4757(6) 0.071(2) Uani 1 1 d .
H124 H 0.2682 0.1770 0.4832 0.085 Uiso 1 1 calc R
C119 C 0.2402(5) 0.2932(6) 0.5391(5) 0.079(2) Uani 1 1 d .
H125 H 0.2291 0.2740 0.5905 0.095 Uiso 1 1 calc R
C120 C 0.2326(5) 0.3787(6) 0.5282(5) 0.074(2) Uani 1 1 d .
H126 H 0.2158 0.4184 0.5719 0.088 Uiso 1 1 calc R
C121 C 0.2494(5) 0.4049(5) 0.4550(5) 0.066(2) Uani 1 1 d .
H127 H 0.2439 0.4636 0.4471 0.079 Uiso 1 1 calc R
C122 C 0.2742(5) 0.3481(6) 0.3921(5) 0.073(2) Uani 1 1 d .
H128 H 0.2872 0.3676 0.3409 0.088 Uiso 1 1 calc R
C123 C 1.0179(6) 0.4724(7) 0.4233(6) 0.094(3) Uani 1 1 d .
H129 H 1.0300 0.4530 0.3706 0.113 Uiso 1 1 calc R
C124 C 0.9949(6) 0.4221(5) 0.4846(7) 0.087(3) Uani 1 1 d .
H130 H 0.9915 0.3675 0.4738 0.105 Uiso 1 1 calc R
C125 C 0.9775(6) 0.4500(6) 0.5594(7) 0.094(3) Uani 1 1 d .
H131 H 0.9618 0.4148 0.6005 0.112 Uiso 1 1 calc R
Co1 Co 0.62624(7) 0.20181(6) 0.73533(5) 0.0481(3) Uani 1 1 d .
S1 S 0.58638(12) 0.12398(10) 0.82825(9) 0.0557(5) Uani 1 1 d .
S2 S 0.54543(13) 0.22145(11) 0.91090(9) 0.0629(5) Uani 1 1 d .
S3 S 0.58635(12) 0.29928(11) 0.82851(9) 0.0580(5) Uani 1 1 d .

loop_
_atom_site_aniso_label
_atom_site_aniso_U_11
_atom_site_aniso_U_22
_atom_site_aniso_U_33
_atom_site_aniso_U_23
_atom_site_aniso_U_13
_atom_site_aniso_U_12
C1 0.037(4) 0.033(3) 0.029(3) -0.003(3) -0.006(3) -0.012(3)
C2 0.044(4) 0.028(3) 0.032(3) 0.000(2) -0.008(3) -0.021(3)
C3 0.036(3) 0.027(3) 0.031(3) 0.001(2) -0.008(3) -0.007(3)
C4 0.036(3) 0.026(3) 0.028(3) 0.006(2) -0.014(3) -0.008(3)
C5 0.041(4) 0.024(3) 0.021(3) 0.005(2) -0.007(2) -0.009(3)
C6 0.047(4) 0.035(4) 0.029(3) 0.000(3) -0.006(3) -0.015(3)
C7 0.059(4) 0.024(3) 0.032(3) -0.002(2) -0.013(3) -0.015(3)
C8 0.052(4) 0.021(3) 0.034(3) 0.004(2) -0.012(3) -0.013(3)
C9 0.042(4) 0.030(3) 0.042(3) -0.001(3) -0.013(3) -0.015(3)
C10 0.048(4) 0.032(3) 0.033(3) 0.006(3) -0.013(3) -0.022(3)
C11 0.039(4) 0.034(3) 0.032(3) 0.005(3) -0.012(3) -0.022(3)
C12 0.048(4) 0.035(3) 0.020(3) 0.001(2) -0.007(3) -0.016(3)
C13 0.042(4) 0.028(3) 0.034(3) 0.003(2) -0.014(3) -0.015(3)
C14 0.051(4) 0.037(4) 0.027(3) 0.003(3) -0.013(3) -0.025(3)
C15 0.047(4) 0.035(4) 0.034(3) 0.004(3) -0.017(3) -0.021(3)
C16 0.040(4) 0.034(3) 0.027(3) 0.008(2) -0.012(3) -0.017(3)
C17 0.045(4) 0.027(3) 0.034(3) 0.004(3) -0.015(3) -0.012(3)
C18 0.043(4) 0.032(3) 0.042(3) 0.005(3) -0.015(3) -0.020(3)
C19 0.059(4) 0.036(4) 0.033(3) 0.002(3) -0.015(3) -0.025(3)
C20 0.036(4) 0.019(3) 0.040(3) -0.003(2) -0.014(3) -0.003(3)
C21 0.053(4) 0.025(3) 0.041(3) 0.009(3) -0.020(3) -0.020(3)
C22 0.049(4) 0.032(4) 0.032(3) -0.002(3) -0.007(3) -0.016(3)
C23 0.048(4) 0.027(3) 0.040(3) 0.006(3) -0.013(3) -0.014(3)
C24 0.042(4) 0.037(4) 0.031(3) 0.001(3) -0.005(3) -0.014(3)
C25 0.039(4) 0.034(4) 0.033(3) -0.001(3) -0.009(3) -0.007(3)
C26 0.042(4) 0.027(3) 0.043(3) 0.003(3) -0.019(3) -0.010(3)
C27 0.038(4) 0.041(4) 0.038(3) 0.003(3) -0.016(3) -0.014(3)
C28 0.038(4) 0.041(4) 0.036(3) -0.004(3) -0.010(3) -0.020(3)
C29 0.042(4) 0.038(4) 0.025(3) 0.006(3) -0.010(3) -0.023(3)
C30 0.040(4) 0.028(3) 0.042(3) 0.004(3) -0.015(3) -0.016(3)
C31 0.047(4) 0.033(4) 0.033(3) 0.004(3) -0.018(3) -0.017(3)
C32 0.049(4) 0.037(4) 0.029(3) -0.006(3) -0.012(3) -0.014(3)
C33 0.049(4) 0.027(3) 0.031(3) 0.003(2) -0.011(3) -0.015(3)
C34 0.037(4) 0.031(3) 0.035(3) 0.002(3) -0.006(3) -0.015(3)
C35 0.035(4) 0.040(4) 0.040(3) -0.002(3) -0.012(3) -0.010(3)
C36 0.037(3) 0.033(3) 0.034(3) 0.005(3) -0.009(3) -0.015(3)
C37 0.040(4) 0.036(4) 0.039(3) 0.006(3) -0.013(3) -0.019(3)
C38 0.044(4) 0.040(4) 0.038(3) 0.006(3) -0.016(3) -0.026(3)
C39 0.041(4) 0.033(4) 0.035(3) 0.005(3) -0.008(3) -0.014(3)
C40 0.055(4) 0.037(4) 0.039(3) 0.010(3) -0.014(3) -0.027(3)
C41 0.049(4) 0.035(4) 0.035(3) 0.007(3) -0.006(3) -0.021(3)
C42 0.060(4) 0.035(4) 0.035(3) 0.011(3) -0.013(3) -0.021(3)
C43 0.054(4) 0.035(4) 0.034(3) 0.009(3) -0.016(3) -0.018(3)
C44 0.042(4) 0.034(4) 0.037(3) 0.009(3) -0.012(3) -0.014(3)
C45 0.047(4) 0.034(4) 0.034(3) 0.006(3) -0.017(3) -0.011(3)
C46 0.047(4) 0.042(4) 0.037(3) 0.004(3) -0.017(3) -0.020(3)
C47 0.043(4) 0.049(4) 0.031(3) -0.003(3) -0.010(3) -0.020(3)
C48 0.044(4) 0.034(4) 0.034(3) -0.006(3) -0.014(3) -0.012(3)
C49 0.047(4) 0.041(4) 0.034(3) -0.005(3) -0.008(3) -0.017(3)
C50 0.053(4) 0.032(4) 0.024(3) -0.001(2) -0.007(3) -0.013(3)
C51 0.057(4) 0.035(4) 0.035(3) 0.006(3) -0.010(3) -0.017(3)
C52 0.045(4) 0.040(4) 0.028(3) 0.000(3) -0.007(3) -0.013(3)
C53 0.037(4) 0.043(4) 0.037(3) 0.000(3) -0.006(3) -0.024(3)
C54 0.050(4) 0.043(4) 0.036(3) 0.006(3) -0.006(3) -0.031(3)
C55 0.052(4) 0.037(4) 0.035(3) 0.011(3) -0.017(3) -0.017(3)
C56 0.048(4) 0.043(4) 0.026(3) 0.004(3) -0.003(3) -0.019(3)
C57 0.046(4) 0.036(4) 0.029(3) 0.005(3) -0.006(3) -0.015(3)
C58 0.046(4) 0.032(4) 0.035(3) 0.003(3) -0.017(3) -0.008(3)
C59 0.056(4) 0.039(4) 0.021(3) -0.002(3) -0.007(3) -0.016(3)
C60 0.053(4) 0.046(4) 0.024(3) 0.002(3) -0.002(3) -0.024(3)
C61 0.043(4) 0.029(3) 0.031(3) -0.002(3) -0.005(3) -0.012(3)
C62 0.050(4) 0.047(4) 0.039(4) -0.001(3) -0.006(3) -0.006(3)
C63 0.057(4) 0.050(4) 0.038(4) 0.004(3) -0.014(3) -0.011(4)
C64 0.051(4) 0.036(4) 0.033(3) -0.007(3) -0.008(3) -0.014(3)
C65 0.047(4) 0.030(4) 0.047(4) 0.006(3) -0.007(3) -0.010(3)
C66 0.044(4) 0.035(4) 0.040(3) 0.006(3) -0.008(3) -0.011(3)
C67 0.049(4) 0.041(4) 0.044(4) -0.006(3) -0.007(3) -0.010(3)
C68 0.084(6) 0.053(5) 0.056(4) -0.004(4) 0.011(4) -0.016(4)
C69 0.056(5) 0.085(6) 0.065(5) -0.024(4) -0.007(4) 0.000(4)
C70 0.083(6) 0.060(5) 0.054(4) -0.015(4) 0.000(4) -0.028(4)
C71 0.048(4) 0.030(3) 0.031(3) -0.001(3) -0.008(3) -0.015(3)
C72 0.050(4) 0.038(4) 0.040(3) 0.001(3) -0.013(3) -0.021(3)
C73 0.044(4) 0.032(4) 0.042(3) 0.002(3) -0.010(3) -0.011(3)
C74 0.051(4) 0.050(4) 0.031(3) 0.002(3) -0.012(3) -0.034(3)
C75 0.054(4) 0.036(4) 0.037(3) 0.007(3) -0.013(3) -0.020(3)
C76 0.050(4) 0.032(4) 0.035(3) 0.006(3) -0.012(3) -0.018(3)
C77 0.046(4) 0.053(4) 0.036(3) -0.002(3) -0.010(3) -0.020(3)
C78 0.084(5) 0.062(5) 0.047(4) 0.022(3) -0.020(4) -0.042(4)
C79 0.055(5) 0.063(5) 0.046(4) 0.013(3) -0.007(3) -0.019(4)
C80 0.085(5) 0.083(6) 0.045(4) 0.004(4) -0.021(4) -0.041(5)
C81 0.058(4) 0.035(4) 0.034(3) 0.005(3) -0.017(3) -0.020(3)
C82 0.059(4) 0.031(4) 0.033(3) 0.000(3) -0.008(3) -0.017(3)
C83 0.051(4) 0.031(4) 0.042(3) 0.004(3) -0.011(3) -0.015(3)
C84 0.051(4) 0.039(4) 0.035(3) 0.003(3) -0.013(3) -0.019(3)
C85 0.056(4) 0.045(4) 0.038(3) 0.006(3) -0.017(3) -0.019(3)
C86 0.044(4) 0.026(3) 0.048(4) 0.004(3) -0.013(3) -0.011(3)
C87 0.054(4) 0.039(4) 0.037(3) 0.009(3) -0.010(3) -0.016(3)
C88 0.084(5) 0.050(5) 0.057(4) 0.019(3) -0.027(4) -0.026(4)
C89 0.078(5) 0.065(5) 0.063(5) 0.026(4) -0.008(4) -0.029(4)
C90 0.070(5) 0.057(5) 0.048(4) 0.016(3) -0.026(4) -0.023(4)
C91 0.054(4) 0.035(4) 0.034(3) 0.007(3) -0.022(3) -0.021(3)
C92 0.056(4) 0.037(4) 0.039(3) -0.003(3) -0.018(3) -0.021(3)
C93 0.050(4) 0.039(4) 0.049(4) 0.006(3) -0.016(3) -0.019(3)
C94 0.055(4) 0.043(4) 0.041(4) 0.005(3) -0.019(3) -0.024(3)
C95 0.061(5) 0.068(5) 0.034(3) 0.004(3) -0.013(3) -0.033(4)
C96 0.047(4) 0.071(5) 0.033(3) 0.006(3) -0.011(3) -0.028(4)
C97 0.052(4) 0.062(5) 0.039(4) -0.002(3) -0.016(3) -0.026(4)
C98 0.091(6) 0.064(5) 0.069(5) -0.002(4) -0.025(4) -0.045(5)
C99 0.072(6) 0.075(6) 0.083(5) -0.004(4) -0.048(5) -0.017(5)
C100 0.072(5) 0.078(5) 0.051(4) -0.002(4) -0.023(4) -0.037(4)
C101 0.045(4) 0.025(3) 0.037(3) -0.005(3) -0.011(3) -0.015(3)
C102 0.053(4) 0.035(4) 0.045(4) 0.006(3) -0.022(3) -0.013(3)
C103 0.064(4) 0.030(4) 0.042(4) -0.001(3) -0.021(3) -0.013(3)
C104 0.065(5) 0.035(4) 0.046(4) 0.001(3) -0.022(3) -0.024(3)
C105 0.059(5) 0.054(5) 0.048(4) -0.002(3) -0.019(3) -0.025(4)
C106 0.052(4) 0.040(4) 0.050(4) -0.004(3) -0.015(3) -0.015(3)
C107 0.060(5) 0.050(4) 0.051(4) -0.005(3) -0.021(4) -0.023(4)
C108 0.088(6) 0.068(5) 0.085(5) -0.038(4) 0.005(4) -0.042(5)
C109 0.072(5) 0.053(4) 0.045(4) -0.018(3) -0.003(4) -0.022(4)
C110 0.081(6) 0.110(7) 0.062(5) -0.020(5) -0.029(4) -0.019(5)
C111 0.073(7) 0.112(8) 0.092(7) 0.046(6) -0.034(6) -0.057(6)
C112 0.101(8) 0.085(7) 0.074(6) 0.009(5) -0.023(6) -0.054(6)
C113 0.101(8) 0.092(7) 0.085(7) -0.011(5) -0.031(6) -0.025(6)
C114 0.105(8) 0.103(8) 0.083(7) 0.025(6) -0.045(6) -0.044(7)
C115 0.126(9) 0.098(8) 0.061(6) 0.005(5) 0.002(6) -0.067(8)
C116 0.074(7) 0.086(7) 0.116(9) 0.022(6) 0.018(6) -0.040(6)
C117 0.060(5) 0.068(6) 0.094(6) -0.013(5) -0.029(5) -0.027(4)
C118 0.056(5) 0.049(5) 0.115(7) 0.014(5) -0.027(5) -0.027(4)
C119 0.047(5) 0.110(8) 0.083(6) 0.032(6) -0.014(4) -0.037(5)
C120 0.051(5) 0.081(7) 0.082(6) -0.023(5) -0.013(4) -0.018(5)
C121 0.065(5) 0.043(5) 0.093(6) 0.006(4) -0.032(5) -0.016(4)
C122 0.083(6) 0.087(6) 0.075(5) 0.023(5) -0.043(5) -0.046(5)
C123 0.085(7) 0.088(8) 0.111(8) 0.012(6) -0.046(6) -0.021(6)
C124 0.085(7) 0.045(5) 0.144(9) -0.002(6) -0.058(7) -0.017(5)
C125 0.074(6) 0.075(7) 0.147(10) 0.039(6) -0.045(6) -0.038(5)
Co1 0.0601(8) 0.0435(7) 0.0421(6) 0.0032(5) -0.0142(5) -0.0212(6)
S1 0.0764(13) 0.0476(11) 0.0441(10) 0.0080(8) -0.0173(9) -0.0245(10)
S2 0.0866(14) 0.0595(12) 0.0430(10) 0.0045(8) -0.0157(9) -0.0297(11)
S3 0.0763(13) 0.0515(11) 0.0474(10) 0.0022(8) -0.0133(9) -0.0286(10)

loop_
_atom_type_symbol
_atom_type_description
_atom_type_scat_dispersion_real
_atom_type_scat_dispersion_imag
_atom_type_scat_source
C C 0.0181 0.0091 'International Tables Vol C Tables 4.2.6.8 and 6.1.1.4'
H H 0.0000 0.0000 'International Tables Vol C Tables 4.2.6.8 and 6.1.1.4'
S S 0.3331 0.5567 'International Tables Vol C Tables 4.2.6.8 and 6.1.1.4'
Co Co -2.3653 3.6143 'International Tables Vol C Tables 4.2.6.8 and 6.1.1.4'

loop_
_geom_angle_atom_site_label_1
_geom_angle_atom_site_label_2
_geom_angle_atom_site_label_3
_geom_angle
_geom_angle_site_symmetry_1
_geom_angle_site_symmetry_3
C2 C1 C5 108.4(5) . .
C2 C1 C9 125.3(5) . .
C5 C1 C9 123.3(5) . .
C2 C1 Co1 71.6(3) . .
C5 C1 Co1 71.1(3) . .
C9 C1 Co1 138.8(4) . .
C1 C2 C3 107.9(5) . .
C1 C2 C12 122.8(5) . .
C3 C2 C12 126.3(5) . .
C1 C2 Co1 68.6(3) . .
C3 C2 Co1 71.6(3) . .
C12 C2 Co1 140.5(4) . .
C4 C3 C2 108.3(5) . .
C4 C3 C15 124.7(5) . .
C2 C3 C15 122.5(5) . .
C4 C3 Co1 71.3(3) . .
C2 C3 Co1 69.1(3) . .
C15 C3 Co1 144.4(4) . .
C3 C4 C5 108.3(5) . .
C3 C4 C18 124.8(5) . .
C5 C4 C18 123.2(5) . .
C3 C4 Co1 69.8(3) . .
C5 C4 Co1 68.4(3) . .
C18 C4 Co1 144.8(4) . .
C4 C5 C1 107.0(5) . .
C4 C5 C6 125.1(5) . .
C1 C5 C6 123.6(5) . .
C4 C5 Co1 72.4(3) . .
C1 C5 Co1 68.3(3) . .
C6 C5 Co1 142.7(4) . .
C5 C6 C20 106.3(4) . .
C5 C6 C101 114.0(4) . .
C20 C6 C101 114.8(4) . .
C5 C6 C7 107.0(4) . .
C20 C6 C7 99.7(4) . .
C101 C6 C7 113.8(5) . .
C8 C7 C22 119.3(5) . .
C8 C7 C6 124.5(5) . .
C22 C7 C6 109.3(5) . .
C7 C8 C25 120.3(5) . .
C7 C8 C9 124.1(5) . .
C25 C8 C9 110.0(5) . .
C1 C9 C61 117.0(4) . .
C1 C9 C8 106.1(4) . .
C61 C9 C8 112.2(4) . .
C1 C9 C10 104.6(4) . .
C61 C9 C10 115.3(4) . .
C8 C9 C10 100.0(4) . .
C11 C10 C26 118.8(5) . .
C11 C10 C9 125.2(5) . .
C26 C10 C9 109.0(4) . .
C10 C11 C29 120.5(5) . .
C10 C11 C12 124.1(5) . .
C29 C11 C12 109.1(5) . .
C2 C12 C71 113.8(4) . .
C2 C12 C11 107.0(4) . .
C71 C12 C11 114.6(5) . .
C2 C12 C13 105.0(4) . .
C71 C12 C13 114.8(4) . .
C11 C12 C13 100.5(4) . .
C14 C13 C30 119.5(5) . .
C14 C13 C12 124.0(5) . .
C30 C13 C12 110.1(5) . .
C13 C14 C33 118.8(5) . .
C13 C14 C15 124.3(5) . .
C33 C14 C15 110.8(5) . .
C3 C15 C14 107.0(5) . .
C3 C15 C81 118.0(4) . .
C14 C15 C81 110.5(4) . .
C3 C15 C16 106.1(4) . .
C14 C15 C16 99.6(4) . .
C81 C15 C16 113.8(5) . .
C17 C16 C34 119.8(5) . .
C17 C16 C15 123.9(5) . .
C34 C16 C15 109.3(4) . .
C16 C17 C37 119.3(5) . .
C16 C17 C18 125.3(5) . .
C37 C17 C18 108.8(4) . .
C4 C18 C91 119.6(5) . .
C4 C18 C17 105.5(4) . .
C91 C18 C17 115.3(5) . .
C4 C18 C19 105.2(4) . .
C91 C18 C19 108.5(4) . .
C17 C18 C19 100.7(4) . .
C20 C19 C38 121.2(5) . .
C20 C19 C18 125.4(5) . .
C38 C19 C18 108.3(5) . .
C19 C20 C21 118.2(5) . .
C19 C20 C6 124.0(5) . .
C21 C20 C6 111.4(5) . .
C40 C21 C20 121.9(5) . .
C40 C21 C22 120.4(5) . .
C20 C21 C22 107.6(5) . .
C23 C22 C7 121.3(5) . .
C23 C22 C21 119.6(5) . .
C7 C22 C21 109.1(5) . .
C22 C23 C24 118.8(5) . .
C22 C23 C42 120.6(5) . .
C24 C23 C42 108.3(5) . .
C25 C24 C23 119.6(5) . .
C25 C24 C44 119.5(5) . .
C23 C24 C44 108.3(5) . .
C24 C25 C8 120.6(5) . .
C24 C25 C26 120.0(5) . .
C8 C25 C26 108.8(5) . .
C27 C26 C25 119.9(5) . .
C27 C26 C10 121.2(5) . .
C25 C26 C10 109.0(5) . .
C26 C27 C28 119.7(5) . .
C26 C27 C45 120.3(5) . .
C28 C27 C45 108.8(5) . .
C29 C28 C27 118.7(5) . .
C29 C28 C47 120.9(5) . .
C27 C28 C47 107.7(5) . .
C28 C29 C11 121.0(5) . .
C28 C29 C30 119.7(5) . .
C11 C29 C30 109.1(5) . .
C31 C30 C13 121.9(5) . .
C31 C30 C29 119.6(5) . .
C13 C30 C29 108.2(5) . .
C30 C31 C32 118.8(5) . .
C30 C31 C48 120.7(5) . .
C32 C31 C48 107.5(5) . .
C33 C32 C31 118.3(5) . .
C33 C32 C50 120.0(5) . .
C31 C32 C50 108.2(5) . .
C32 C33 C14 122.5(5) . .
C32 C33 C34 120.3(5) . .
C14 C33 C34 108.6(4) . .
C35 C34 C16 121.5(5) . .
C35 C34 C33 119.2(5) . .
C16 C34 C33 108.9(4) . .
C34 C35 C36 118.9(5) . .
C34 C35 C51 120.5(5) . .
C36 C35 C51 108.5(5) . .
C37 C36 C35 119.5(5) . .
C37 C36 C53 120.1(5) . .
C35 C36 C53 108.6(5) . .
C36 C37 C38 120.0(5) . .
C36 C37 C17 121.0(5) . .
C38 C37 C17 109.1(5) . .
C39 C38 C19 120.6(5) . .
C39 C38 C37 119.7(5) . .
C19 C38 C37 109.5(5) . .
C38 C39 C40 118.7(5) . .
C38 C39 C54 120.9(5) . .
C40 C39 C54 107.5(5) . .
C21 C40 C39 119.2(5) . .
C21 C40 C41 120.2(6) . .
C39 C40 C41 107.6(5) . .
C42 C41 C55 119.6(5) . .
C42 C41 C40 119.6(5) . .
C55 C41 C40 109.0(5) . .
C41 C42 C23 119.6(5) . .
C41 C42 C43 119.8(5) . .
C23 C42 C43 108.3(5) . .
C57 C43 C42 120.3(6) . .
C57 C43 C44 120.2(5) . .
C42 C43 C44 107.5(5) . .
C45 C44 C24 120.0(5) . .
C45 C44 C43 119.8(5) . .
C24 C44 C43 107.6(5) . .
C44 C45 C27 120.2(5) . .
C44 C45 C46 120.4(5) . .
C27 C45 C46 107.3(5) . .
C58 C46 C47 121.2(6) . .
C58 C46 C45 119.7(5) . .
C47 C46 C45 107.9(5) . .
C48 C47 C46 119.5(5) . .
C48 C47 C28 119.5(5) . .
C46 C47 C28 108.3(5) . .
C47 C48 C49 120.1(5) . .
C47 C48 C31 119.6(5) . .
C49 C48 C31 108.7(5) . .
C59 C49 C48 120.5(6) . .
C59 C49 C50 120.3(5) . .
C48 C49 C50 107.5(5) . .
C51 C50 C32 120.1(5) . .
C51 C50 C49 119.9(5) . .
C32 C50 C49 108.1(5) . .
C50 C51 C52 120.1(5) . .
C50 C51 C35 119.8(5) . .
C52 C51 C35 107.4(5) . .
C60 C52 C51 120.6(5) . .
C60 C52 C53 118.9(5) . .
C51 C52 C53 108.4(5) . .
C54 C53 C36 119.8(5) . .
C54 C53 C52 120.1(5) . .
C36 C53 C52 107.0(5) . .
C53 C54 C39 119.4(5) . .
C53 C54 C55 120.8(5) . .
C39 C54 C55 108.7(5) . .
C56 C55 C41 121.2(6) . .
C56 C55 C54 119.4(5) . .
C41 C55 C54 107.2(5) . .
C55 C56 C60 119.7(6) . .
C55 C56 C57 119.4(5) . .
C60 C56 C57 108.7(5) . .
C43 C57 C58 119.0(5) . .
C43 C57 C56 119.7(5) . .
C58 C57 C56 108.6(5) . .
C46 C58 C57 120.9(5) . .
C46 C58 C59 119.1(5) . .
C57 C58 C59 106.9(5) . .
C49 C59 C60 119.8(5) . .
C49 C59 C58 119.6(5) . .
C60 C59 C58 109.0(5) . .
C52 C60 C56 121.0(5) . .
C52 C60 C59 119.3(5) . .
C56 C60 C59 106.8(5) . .
C66 C61 C62 117.1(5) . .
C66 C61 C9 121.6(5) . .
C62 C61 C9 121.3(5) . .
C63 C62 C61 121.8(6) . .
C62 C63 C64 120.7(6) . .
C65 C64 C63 116.0(5) . .
C65 C64 C67 121.3(6) . .
C63 C64 C67 122.6(5) . .
C64 C65 C66 122.8(6) . .
C61 C66 C65 120.9(5) . .
C64 C67 C70 108.4(5) . .
C64 C67 C69 112.0(5) . .
C70 C67 C69 107.9(6) . .
C64 C67 C68 111.9(5) . .
C70 C67 C68 108.0(5) . .
C69 C67 C68 108.5(5) . .
C76 C71 C72 116.6(5) . .
C76 C71 C12 120.7(5) . .
C72 C71 C12 122.5(5) . .
C73 C72 C71 122.0(6) . .
C72 C73 C74 121.1(6) . .
C73 C74 C75 117.4(5) . .
C73 C74 C77 120.1(6) . .
C75 C74 C77 122.4(5) . .
C76 C75 C74 120.2(6) . .
C75 C76 C71 122.6(6) . .
C80 C77 C79 109.1(5) . .
C80 C77 C78 108.8(5) . .
C79 C77 C78 108.5(5) . .
C80 C77 C74 106.7(5) . .
C79 C77 C74 112.2(5) . .
C78 C77 C74 111.5(5) . .
C86 C81 C82 117.7(5) . .
C86 C81 C15 121.7(5) . .
C82 C81 C15 120.6(5) . .
C81 C82 C83 120.7(5) . .
C84 C83 C82 121.6(5) . .
C83 C84 C85 117.5(5) . .
C83 C84 C87 122.3(5) . .
C85 C84 C87 120.1(5) . .
C86 C85 C84 121.1(5) . .
C81 C86 C85 121.1(5) . .
C88 C87 C90 108.2(5) . .
C88 C87 C84 111.8(5) . .
C90 C87 C84 111.7(5) . .
C88 C87 C89 108.3(5) . .
C90 C87 C89 109.2(5) . .
C84 C87 C89 107.5(5) . .
C96 C91 C92 117.2(5) . .
C96 C91 C18 124.0(5) . .
C92 C91 C18 118.3(5) . .
C93 C92 C91 120.1(5) . .
C92 C93 C94 123.5(6) . .
C93 C94 C95 115.7(5) . .
C93 C94 C97 121.0(5) . .
C95 C94 C97 123.2(5) . .
C94 C95 C96 121.2(5) . .
C91 C96 C95 122.2(6) . .
C100 C97 C99 108.8(5) . .
C100 C97 C98 107.8(5) . .
C99 C97 C98 108.7(5) . .
C100 C97 C94 112.6(5) . .
C99 C97 C94 110.1(5) . .
C98 C97 C94 108.7(5) . .
C106 C101 C102 118.5(5) . .
C106 C101 C6 121.2(5) . .
C102 C101 C6 120.2(5) . .
C101 C102 C103 121.4(6) . .
C104 C103 C102 120.0(6) . .
C103 C104 C105 118.3(6) . .
C103 C104 C107 121.2(6) . .
C105 C104 C107 120.5(6) . .
C106 C105 C104 121.4(6) . .
C101 C106 C105 120.3(6) . .
C110 C107 C109 109.1(6) . .
C110 C107 C108 109.4(6) . .
C109 C107 C108 108.7(5) . .
C110 C107 C104 109.2(5) . .
C109 C107 C104 112.4(5) . .
C108 C107 C104 108.1(5) . .
C112 C111 C116 119.6(9) . .
C113 C112 C111 120.5(9) . .
C112 C113 C114 121.5(10) . .
C113 C114 C115 120.8(9) . .
C114 C115 C116 120.6(10) . .
C115 C116 C111 117.0(9) . .
C122 C117 C118 119.6(7) . .
C117 C118 C119 118.9(7) . .
C118 C119 C120 120.5(8) . .
C121 C120 C119 119.2(8) . .
C120 C121 C122 120.6(7) . .
C117 C122 C121 121.2(7) . .
C125 C123 C124 118.2(9) 2_766 .
C125 C124 C123 120.7(8) . .
C124 C125 C123 121.0(9) . 2_766
C1 Co1 C5 40.66(19) . .
C1 Co1 C2 39.79(19) . .
C5 Co1 C2 67.12(19) . .
C1 Co1 C3 66.4(2) . .
C5 Co1 C3 66.2(2) . .
C2 Co1 C3 39.33(19) . .
C1 Co1 C4 66.4(2) . .
C5 Co1 C4 39.19(18) . .
C2 Co1 C4 65.8(2) . .
C3 Co1 C4 38.83(18) . .
C1 Co1 S1 130.48(16) . .
C5 Co1 S1 170.86(16) . .
C2 Co1 S1 104.40(15) . .
C3 Co1 S1 109.77(15) . .
C4 Co1 S1 141.79(15) . .
C1 Co1 S3 117.83(16) . .
C5 Co1 S3 101.97(15) . .
C2 Co1 S3 155.53(18) . .
C3 Co1 S3 157.66(16) . .
C4 Co1 S3 120.30(15) . .
S1 Co1 S3 84.49(7) . .
S2 S1 Co1 92.40(8) . .
S1 S2 S3 91.10(9) . .
S2 S3 Co1 91.90(8) . .

loop_
_geom_bond_atom_site_label_1
_geom_bond_atom_site_label_2
_geom_bond_distance
_geom_bond_site_symmetry_2
C1 C2 1.407(7) .
C1 C5 1.436(7) .
C1 C9 1.534(7) .
C1 Co1 2.047(5) .
C2 C3 1.415(7) .
C2 C12 1.509(7) .
C2 Co1 2.086(5) .
C3 C4 1.415(7) .
C3 C15 1.497(7) .
C3 Co1 2.118(5) .
C4 C5 1.417(6) .
C4 C18 1.516(7) .
C4 Co1 2.138(5) .
C5 C6 1.513(7) .
C5 Co1 2.084(5) .
C6 C20 1.525(7) .
C6 C101 1.536(7) .
C6 C7 1.556(7) .
C7 C8 1.367(7) .
C7 C22 1.445(7) .
C8 C25 1.432(7) .
C8 C9 1.546(7) .
C9 C61 1.543(7) .
C9 C10 1.548(7) .
C10 C11 1.358(7) .
C10 C26 1.454(7) .
C11 C29 1.444(7) .
C11 C12 1.538(7) .
C12 C71 1.518(7) .
C12 C13 1.547(7) .
C13 C14 1.377(7) .
C13 C30 1.426(7) .
C14 C33 1.430(7) .
C14 C15 1.545(7) .
C15 C81 1.547(7) .
C15 C16 1.573(7) .
C16 C17 1.357(7) .
C16 C34 1.440(7) .
C17 C37 1.445(7) .
C17 C18 1.552(7) .
C18 C91 1.536(7) .
C18 C19 1.558(7) .
C19 C20 1.361(7) .
C19 C38 1.441(7) .
C20 C21 1.440(7) .
C21 C40 1.383(7) .
C21 C22 1.447(7) .
C22 C23 1.387(7) .
C23 C24 1.441(7) .
C23 C42 1.446(7) .
C24 C25 1.391(7) .
C24 C44 1.456(7) .
C25 C26 1.433(7) .
C26 C27 1.380(7) .
C27 C28 1.440(7) .
C27 C45 1.443(7) .
C28 C29 1.389(7) .
C28 C47 1.445(7) .
C29 C30 1.452(7) .
C30 C31 1.393(7) .
C31 C32 1.436(7) .
C31 C48 1.443(7) .
C32 C33 1.390(7) .
C32 C50 1.438(7) .
C33 C34 1.458(7) .
C34 C35 1.385(7) .
C35 C36 1.426(7) .
C35 C51 1.450(7) .
C36 C37 1.392(7) .
C36 C53 1.452(7) .
C37 C38 1.441(7) .
C38 C39 1.385(7) .
C39 C40 1.447(7) .
C39 C54 1.448(7) .
C40 C41 1.450(7) .
C41 C42 1.401(7) .
C41 C55 1.436(7) .
C42 C43 1.454(7) .
C43 C57 1.395(7) .
C43 C44 1.461(7) .
C44 C45 1.363(7) .
C45 C46 1.456(7) .
C46 C58 1.377(7) .
C46 C47 1.444(7) .
C47 C48 1.402(7) .
C48 C49 1.432(7) .
C49 C59 1.397(7) .
C49 C50 1.446(7) .
C50 C51 1.393(7) .
C51 C52 1.443(7) .
C52 C60 1.394(7) .
C52 C53 1.453(7) .
C53 C54 1.390(7) .
C54 C55 1.449(7) .
C55 C56 1.394(7) .
C56 C60 1.450(7) .
C56 C57 1.459(7) .
C57 C58 1.441(7) .
C58 C59 1.470(7) .
C59 C60 1.458(7) .
C61 C66 1.369(7) .
C61 C62 1.387(7) .
C62 C63 1.385(7) .
C63 C64 1.403(7) .
C64 C65 1.376(7) .
C64 C67 1.522(7) .
C65 C66 1.384(7) .
C67 C70 1.523(8) .
C67 C69 1.525(8) .
C67 C68 1.531(8) .
C71 C76 1.387(7) .
C71 C72 1.389(7) .
C72 C73 1.380(7) .
C73 C74 1.398(7) .
C74 C75 1.401(7) .
C74 C77 1.545(7) .
C75 C76 1.387(6) .
C77 C80 1.522(7) .
C77 C79 1.524(7) .
C77 C78 1.525(7) .
C81 C86 1.384(7) .
C81 C82 1.388(7) .
C82 C83 1.400(7) .
C83 C84 1.370(7) .
C84 C85 1.393(7) .
C84 C87 1.536(7) .
C85 C86 1.391(7) .
C87 C88 1.530(7) .
C87 C90 1.532(7) .
C87 C89 1.540(8) .
C91 C96 1.349(7) .
C91 C92 1.414(7) .
C92 C93 1.368(7) .
C93 C94 1.381(7) .
C94 C95 1.390(7) .
C94 C97 1.541(7) .
C95 C96 1.401(7) .
C97 C100 1.517(7) .
C97 C99 1.529(8) .
C97 C98 1.536(8) .
C101 C106 1.379(7) .
C101 C102 1.383(7) .
C102 C103 1.395(7) .
C103 C104 1.382(7) .
C104 C105 1.390(8) .
C104 C107 1.539(8) .
C105 C106 1.388(7) .
C107 C110 1.514(8) .
C107 C109 1.531(8) .
C107 C108 1.536(8) .
C111 C112 1.364(10) .
C111 C116 1.434(11) .
C112 C113 1.328(10) .
C113 C114 1.336(10) .
C114 C115 1.365(11) .
C115 C116 1.371(11) .
C117 C122 1.353(9) .
C117 C118 1.381(9) .
C118 C119 1.381(10) .
C119 C120 1.383(10) .
C120 C121 1.347(9) .
C121 C122 1.361(9) .
C123 C125 1.356(11) 2_766
C123 C124 1.390(11) .
C124 C125 1.349(11) .
C125 C123 1.356(11) 2_766
Co1 S1 2.1436(18) .
Co1 S3 2.1501(18) .
S1 S2 2.016(2) .
S2 S3 2.027(2) .

loop_
_geom_torsion_atom_site_label_1
_geom_torsion_atom_site_label_2
_geom_torsion_atom_site_label_3
_geom_torsion_atom_site_label_4
_geom_torsion
_geom_torsion_site_symmetry_1
_geom_torsion_site_symmetry_4
C5 C1 C2 C3 0.8(6) . .
C9 C1 C2 C3 161.5(5) . .
Co1 C1 C2 C3 -61.1(4) . .
C5 C1 C2 C12 -161.0(4) . .
C9 C1 C2 C12 -0.3(8) . .
Co1 C1 C2 C12 137.1(5) . .
C5 C1 C2 Co1 61.9(3) . .
C9 C1 C2 Co1 -137.4(5) . .
C1 C2 C3 C4 -1.6(6) . .
C12 C2 C3 C4 159.4(5) . .
Co1 C2 C3 C4 -60.8(4) . .
C1 C2 C3 C15 -158.7(5) . .
C12 C2 C3 C15 2.3(8) . .
Co1 C2 C3 C15 142.1(5) . .
C1 C2 C3 Co1 59.2(3) . .
C12 C2 C3 Co1 -139.8(5) . .
C2 C3 C4 C5 1.8(6) . .
C15 C3 C4 C5 158.3(5) . .
Co1 C3 C4 C5 -57.6(3) . .
C2 C3 C4 C18 -156.9(5) . .
C15 C3 C4 C18 -0.4(8) . .
Co1 C3 C4 C18 143.6(5) . .
C2 C3 C4 Co1 59.4(3) . .
C15 C3 C4 Co1 -144.1(5) . .
C3 C4 C5 C1 -1.3(5) . .
C18 C4 C5 C1 157.9(5) . .
Co1 C4 C5 C1 -59.8(3) . .
C3 C4 C5 C6 -158.6(5) . .
C18 C4 C5 C6 0.5(8) . .
Co1 C4 C5 C6 142.8(5) . .
C3 C4 C5 Co1 58.5(4) . .
C18 C4 C5 Co1 -142.3(5) . .
C2 C1 C5 C4 0.3(5) . .
C9 C1 C5 C4 -160.9(4) . .
Co1 C1 C5 C4 62.5(3) . .
C2 C1 C5 C6 158.1(5) . .
C9 C1 C5 C6 -3.2(7) . .
Co1 C1 C5 C6 -139.7(5) . .
C2 C1 C5 Co1 -62.2(4) . .
C9 C1 C5 Co1 136.6(5) . .
C4 C5 C6 C20 24.8(7) . .
C1 C5 C6 C20 -129.0(5) . .
Co1 C5 C6 C20 133.1(6) . .
C4 C5 C6 C101 -102.7(6) . .
C1 C5 C6 C101 103.6(6) . .
Co1 C5 C6 C101 5.6(9) . .
C4 C5 C6 C7 130.7(5) . .
C1 C5 C6 C7 -23.1(6) . .
Co1 C5 C6 C7 -121.1(6) . .
C5 C6 C7 C8 23.9(7) . .
C20 C6 C7 C8 134.4(5) . .
C101 C6 C7 C8 -102.8(6) . .
C5 C6 C7 C22 -126.4(5) . .
C20 C6 C7 C22 -16.0(5) . .
C101 C6 C7 C22 106.8(5) . .
C22 C7 C8 C25 -1.2(8) . .
C6 C7 C8 C25 -148.8(5) . .
C22 C7 C8 C9 149.9(5) . .
C6 C7 C8 C9 2.3(8) . .
C2 C1 C9 C61 104.2(6) . .
C5 C1 C9 C61 -97.8(6) . .
Co1 C1 C9 C61 1.4(8) . .
C2 C1 C9 C8 -129.8(5) . .
C5 C1 C9 C8 28.2(6) . .
Co1 C1 C9 C8 127.4(5) . .
C2 C1 C9 C10 -24.6(7) . .
C5 C1 C9 C10 133.4(5) . .
Co1 C1 C9 C10 -127.5(5) . .
C7 C8 C9 C1 -28.0(7) . .
C25 C8 C9 C1 125.7(5) . .
C7 C8 C9 C61 100.9(6) . .
C25 C8 C9 C61 -105.5(5) . .
C7 C8 C9 C10 -136.5(5) . .
C25 C8 C9 C10 17.2(6) . .
C1 C9 C10 C11 24.5(7) . .
C61 C9 C10 C11 -105.4(6) . .
C8 C9 C10 C11 134.1(5) . .
C1 C9 C10 C26 -125.8(5) . .
C61 C9 C10 C26 104.4(5) . .
C8 C9 C10 C26 -16.1(6) . .
C26 C10 C11 C29 -0.7(8) . .
C9 C10 C11 C29 -148.3(5) . .
C26 C10 C11 C12 148.2(5) . .
C9 C10 C11 C12 0.6(8) . .
C1 C2 C12 C71 -101.8(6) . .
C3 C2 C12 C71 99.9(6) . .
Co1 C2 C12 C71 -6.0(9) . .
C1 C2 C12 C11 25.8(6) . .
C3 C2 C12 C11 -132.6(5) . .
Co1 C2 C12 C11 121.5(6) . .
C1 C2 C12 C13 131.9(5) . .
C3 C2 C12 C13 -26.4(7) . .
Co1 C2 C12 C13 -132.3(6) . .
C10 C11 C12 C2 -26.3(7) . .
C29 C11 C12 C2 125.6(4) . .
C10 C11 C12 C71 100.8(6) . .
C29 C11 C12 C71 -107.3(5) . .
C10 C11 C12 C13 -135.7(5) . .
C29 C11 C12 C13 16.2(5) . .
C2 C12 C13 C14 24.2(7) . .
C71 C12 C13 C14 -101.5(6) . .
C11 C12 C13 C14 135.1(5) . .
C2 C12 C13 C30 -127.4(5) . .
C71 C12 C13 C30 106.9(5) . .
C11 C12 C13 C30 -16.5(5) . .
C30 C13 C14 C33 0.4(8) . .
C12 C13 C14 C33 -148.6(5) . .
C30 C13 C14 C15 150.5(5) . .
C12 C13 C14 C15 1.4(8) . .
C4 C3 C15 C14 -129.2(5) . .
C2 C3 C15 C14 24.1(6) . .
Co1 C3 C15 C14 123.5(6) . .
C4 C3 C15 C81 105.5(6) . .
C2 C3 C15 C81 -101.2(6) . .
Co1 C3 C15 C81 -1.8(9) . .
C4 C3 C15 C16 -23.5(7) . .
C2 C3 C15 C16 129.8(5) . .
Co1 C3 C15 C16 -130.8(6) . .
C13 C14 C15 C3 -26.2(7) . .
C33 C14 C15 C3 125.9(5) . .
C13 C14 C15 C81 103.6(6) . .
C33 C14 C15 C81 -104.3(5) . .
C13 C14 C15 C16 -136.4(5) . .
C33 C14 C15 C16 15.7(5) . .
C3 C15 C16 C17 23.6(7) . .
C14 C15 C16 C17 134.5(5) . .
C81 C15 C16 C17 -107.9(6) . .
C3 C15 C16 C34 -126.8(5) . .
C14 C15 C16 C34 -15.8(5) . .
C81 C15 C16 C34 101.7(5) . .
C34 C16 C17 C37 -0.1(8) . .
C15 C16 C17 C37 -147.6(5) . .
C34 C16 C17 C18 147.9(5) . .
C15 C16 C17 C18 0.4(9) . .
C3 C4 C18 C91 -107.7(6) . .
C5 C4 C18 C91 96.6(6) . .
Co1 C4 C18 C91 -2.7(9) . .
C3 C4 C18 C17 24.2(7) . .
C5 C4 C18 C17 -131.5(5) . .
Co1 C4 C18 C17 129.2(6) . .
C3 C4 C18 C19 130.2(5) . .
C5 C4 C18 C19 -25.5(6) . .
Co1 C4 C18 C19 -124.9(6) . .
C16 C17 C18 C4 -24.1(7) . .
C37 C17 C18 C4 126.7(5) . .
C16 C17 C18 C91 110.2(6) . .
C37 C17 C18 C91 -99.0(5) . .
C16 C17 C18 C19 -133.3(6) . .
C37 C17 C18 C19 17.5(6) . .
C4 C18 C19 C20 26.7(7) . .
C91 C18 C19 C20 -102.3(6) . .
C17 C18 C19 C20 136.2(5) . .
C4 C18 C19 C38 -127.8(5) . .
C91 C18 C19 C38 103.1(5) . .
C17 C18 C19 C38 -18.4(5) . .
C38 C19 C20 C21 0.3(8) . .
C18 C19 C20 C21 -151.2(5) . .
C38 C19 C20 C6 149.7(5) . .
C18 C19 C20 C6 -1.8(8) . .
C5 C6 C20 C19 -24.0(7) . .
C101 C6 C20 C19 103.0(6) . .
C7 C6 C20 C19 -135.0(5) . .
C5 C6 C20 C21 127.3(5) . .
C101 C6 C20 C21 -105.8(5) . .
C7 C6 C20 C21 16.2(5) . .
C19 C20 C21 C40 -3.2(8) . .
C6 C20 C21 C40 -156.3(5) . .
C19 C20 C21 C22 142.1(5) . .
C6 C20 C21 C22 -11.0(6) . .
C8 C7 C22 C23 3.9(8) . .
C6 C7 C22 C23 156.0(5) . .
C8 C7 C22 C21 -141.4(5) . .
C6 C7 C22 C21 10.7(6) . .
C40 C21 C22 C23 -0.1(8) . .
C20 C21 C22 C23 -146.0(5) . .
C40 C21 C22 C7 145.8(5) . .
C20 C21 C22 C7 -0.1(6) . .
C7 C22 C23 C24 -2.9(8) . .
C21 C22 C23 C24 138.9(5) . .
C7 C22 C23 C42 -140.7(5) . .
C21 C22 C23 C42 1.0(8) . .
C22 C23 C24 C25 -0.7(8) . .
C42 C23 C24 C25 141.8(5) . .
C22 C23 C24 C44 -142.4(5) . .
C42 C23 C24 C44 0.2(6) . .
C23 C24 C25 C8 3.3(8) . .
C44 C24 C25 C8 140.8(5) . .
C23 C24 C25 C26 -137.6(6) . .
C44 C24 C25 C26 -0.1(8) . .
C7 C8 C25 C24 -2.4(8) . .
C9 C8 C25 C24 -157.2(5) . .
C7 C8 C25 C26 142.4(5) . .
C9 C8 C25 C26 -12.4(6) . .
C24 C25 C26 C27 0.2(9) . .
C8 C25 C26 C27 -144.8(5) . .
C24 C25 C26 C10 146.4(5) . .
C8 C25 C26 C10 1.4(6) . .
C11 C10 C26 C27 3.3(8) . .
C9 C10 C26 C27 155.7(5) . .
C11 C10 C26 C25 -142.4(5) . .
C9 C10 C26 C25 10.0(6) . .
C25 C26 C27 C28 139.6(5) . .
C10 C26 C27 C28 -2.4(8) . .
C25 C26 C27 C45 -0.1(8) . .
C10 C26 C27 C45 -142.1(6) . .
C26 C27 C28 C29 -1.1(8) . .
C45 C27 C28 C29 142.8(5) . .
C26 C27 C28 C47 -143.2(5) . .
C45 C27 C28 C47 0.7(6) . .
C27 C28 C29 C11 3.7(8) . .
C47 C28 C29 C11 140.7(5) . .
C27 C28 C29 C30 -137.6(5) . .
C47 C28 C29 C30 -0.7(8) . .
C10 C11 C29 C28 -2.8(8) . .
C12 C11 C29 C28 -155.9(5) . .
C10 C11 C29 C30 142.1(5) . .
C12 C11 C29 C30 -11.0(5) . .
C14 C13 C30 C31 2.9(8) . .
C12 C13 C30 C31 155.9(5) . .
C14 C13 C30 C29 -142.0(5) . .
C12 C13 C30 C29 11.0(6) . .
C28 C29 C30 C31 -0.5(8) . .
C11 C29 C30 C31 -145.9(5) . .
C28 C29 C30 C13 145.4(5) . .
C11 C29 C30 C13 0.0(6) . .
C13 C30 C31 C32 -2.5(8) . .
C29 C30 C31 C32 138.6(5) . .
C13 C30 C31 C48 -139.2(5) . .
C29 C30 C31 C48 1.9(8) . .
C30 C31 C32 C33 -1.1(8) . .
C48 C31 C32 C33 140.7(5) . .
C30 C31 C32 C50 -142.0(5) . .
C48 C31 C32 C50 -0.2(6) . .
C31 C32 C33 C14 4.5(8) . .
C50 C32 C33 C14 140.7(5) . .
C31 C32 C33 C34 -139.6(5) . .
C50 C32 C33 C34 -3.4(8) . .
C13 C14 C33 C32 -4.2(8) . .
C15 C14 C33 C32 -158.0(5) . .
C13 C14 C33 C34 143.5(5) . .
C15 C14 C33 C34 -10.3(6) . .
C17 C16 C34 C35 3.8(8) . .
C15 C16 C34 C35 155.6(5) . .
C17 C16 C34 C33 -140.8(5) . .
C15 C16 C34 C33 11.0(6) . .
C32 C33 C34 C35 2.4(8) . .
C14 C33 C34 C35 -146.1(5) . .
C32 C33 C34 C16 147.9(5) . .
C14 C33 C34 C16 -0.6(6) . .
C16 C34 C35 C36 -3.7(8) . .
C33 C34 C35 C36 137.4(5) . .
C16 C34 C35 C51 -141.9(6) . .
C33 C34 C35 C51 -0.8(8) . .
C34 C35 C36 C37 0.0(8) . .
C51 C35 C36 C37 142.7(5) . .
C34 C35 C36 C53 -142.9(5) . .
C51 C35 C36 C53 -0.2(6) . .
C35 C36 C37 C38 -138.3(5) . .
C53 C36 C37 C38 0.4(8) . .
C35 C36 C37 C17 3.6(9) . .
C53 C36 C37 C17 142.3(5) . .
C16 C17 C37 C36 -3.6(9) . .
C18 C17 C37 C36 -156.4(5) . .
C16 C17 C37 C38 142.0(5) . .
C18 C17 C37 C38 -10.8(6) . .
C20 C19 C38 C39 2.5(8) . .
C18 C19 C38 C39 158.4(5) . .
C20 C19 C38 C37 -142.6(5) . .
C18 C19 C38 C37 13.2(6) . .
C36 C37 C38 C39 -1.1(8) . .
C17 C37 C38 C39 -147.1(5) . .
C36 C37 C38 C19 144.4(5) . .
C17 C37 C38 C19 -1.6(6) . .
C19 C38 C39 C40 -2.5(8) . .
C37 C38 C39 C40 139.2(5) . .
C19 C38 C39 C54 -139.2(5) . .
C37 C38 C39 C54 2.5(8) . .
C20 C21 C40 C39 3.2(8) . .
C22 C21 C40 C39 -137.8(5) . .
C20 C21 C40 C41 139.8(6) . .
C22 C21 C40 C41 -1.2(8) . .
C38 C39 C40 C21 -0.3(8) . .
C54 C39 C40 C21 141.5(5) . .
C38 C39 C40 C41 -141.8(5) . .
C54 C39 C40 C41 0.0(6) . .
C21 C40 C41 C42 1.5(8) . .
C39 C40 C41 C42 142.6(5) . .
C21 C40 C41 C55 -141.2(5) . .
C39 C40 C41 C55 -0.2(6) . .
C55 C41 C42 C23 138.2(5) . .
C40 C41 C42 C23 -0.6(8) . .
C55 C41 C42 C43 0.4(8) . .
C40 C41 C42 C43 -138.5(5) . .
C22 C23 C42 C41 -0.6(8) . .
C24 C23 C42 C41 -142.4(5) . .
C22 C23 C42 C43 141.6(5) . .
C24 C23 C42 C43 -0.2(6) . .
C41 C42 C43 C57 -0.4(8) . .
C23 C42 C43 C57 -142.5(5) . .
C41 C42 C43 C44 142.2(5) . .
C23 C42 C43 C44 0.2(6) . .
C25 C24 C44 C45 -0.1(9) . .
C23 C24 C44 C45 141.6(6) . .
C25 C24 C44 C43 -141.8(5) . .
C23 C24 C44 C43 -0.1(6) . .
C57 C43 C44 C45 0.9(8) . .
C42 C43 C44 C45 -141.8(5) . .
C57 C43 C44 C24 142.6(5) . .
C42 C43 C44 C24 -0.1(6) . .
C24 C44 C45 C27 0.2(9) . .
C43 C44 C45 C27 137.3(6) . .
C24 C44 C45 C46 -137.6(6) . .
C43 C44 C45 C46 -0.6(8) . .
C26 C27 C45 C44 -0.1(9) . .
C28 C27 C45 C44 -143.8(6) . .
C26 C27 C45 C46 142.6(5) . .
C28 C27 C45 C46 -1.1(6) . .
C44 C45 C46 C58 -0.6(8) . .
C27 C45 C46 C58 -143.2(5) . .
C44 C45 C46 C47 143.6(5) . .
C27 C45 C46 C47 1.0(6) . .
C58 C46 C47 C48 1.5(8) . .
C45 C46 C47 C48 -142.0(5) . .
C58 C46 C47 C28 143.0(5) . .
C45 C46 C47 C28 -0.6(6) . .
C29 C28 C47 C48 0.3(8) . .
C27 C28 C47 C48 141.4(5) . .
C29 C28 C47 C46 -141.2(5) . .
C27 C28 C47 C46 -0.1(6) . .
C46 C47 C48 C49 -0.7(8) . .
C28 C47 C48 C49 -137.9(5) . .
C46 C47 C48 C31 138.4(5) . .
C28 C47 C48 C31 1.2(8) . .
C30 C31 C48 C47 -2.3(8) . .
C32 C31 C48 C47 -143.2(5) . .
C30 C31 C48 C49 140.9(5) . .
C32 C31 C48 C49 0.0(6) . .
C47 C48 C49 C59 0.2(8) . .
C31 C48 C49 C59 -142.8(5) . .
C47 C48 C49 C50 143.2(5) . .
C31 C48 C49 C50 0.2(6) . .
C33 C32 C50 C51 2.9(8) . .
C31 C32 C50 C51 143.0(5) . .
C33 C32 C50 C49 -139.7(5) . .
C31 C32 C50 C49 0.3(6) . .
C59 C49 C50 C51 0.0(8) . .
C48 C49 C50 C51 -143.1(5) . .
C59 C49 C50 C32 142.7(5) . .
C48 C49 C50 C32 -0.3(6) . .
C32 C50 C51 C52 -138.3(6) . .
C49 C50 C51 C52 0.0(8) . .
C32 C50 C51 C35 -1.3(8) . .
C49 C50 C51 C35 137.0(6) . .
C34 C35 C51 C50 0.3(8) . .
C36 C35 C51 C50 -141.7(5) . .
C34 C35 C51 C52 142.1(5) . .
C36 C35 C51 C52 0.1(6) . .
C50 C51 C52 C60 -0.4(8) . .
C35 C51 C52 C60 -142.0(5) . .
C50 C51 C52 C53 141.7(5) . .
C35 C51 C52 C53 0.1(6) . .
C37 C36 C53 C54 -1.0(8) . .
C35 C36 C53 C54 141.6(5) . .
C37 C36 C53 C52 -142.4(5) . .
C35 C36 C53 C52 0.3(6) . .
C60 C52 C53 C54 1.5(8) . .
C51 C52 C53 C54 -141.4(5) . .
C60 C52 C53 C36 142.7(5) . .
C51 C52 C53 C36 -0.2(6) . .
C36 C53 C54 C39 2.4(8) . .
C52 C53 C54 C39 138.7(5) . .
C36 C53 C54 C55 -137.5(6) . .
C52 C53 C54 C55 -1.1(8) . .
C38 C39 C54 C53 -3.1(8) . .
C40 C39 C54 C53 -144.1(5) . .
C38 C39 C54 C55 141.0(5) . .
C40 C39 C54 C55 0.1(6) . .
C42 C41 C55 C56 -0.4(8) . .
C40 C41 C55 C56 142.4(5) . .
C42 C41 C55 C54 -142.5(5) . .
C40 C41 C55 C54 0.3(6) . .
C53 C54 C55 C56 0.5(8) . .
C39 C54 C55 C56 -143.1(5) . .
C53 C54 C55 C41 143.4(5) . .
C39 C54 C55 C41 -0.2(6) . .
C41 C55 C56 C60 -137.7(6) . .
C54 C55 C56 C60 -0.1(8) . .
C41 C55 C56 C57 0.4(8) . .
C54 C55 C56 C57 138.0(5) . .
C42 C43 C57 C58 137.9(5) . .
C44 C43 C57 C58 -0.1(8) . .
C42 C43 C57 C56 0.4(8) . .
C44 C43 C57 C56 -137.6(5) . .
C55 C56 C57 C43 -0.4(8) . .
C60 C56 C57 C43 141.9(5) . .
C55 C56 C57 C58 -141.9(5) . .
C60 C56 C57 C58 0.4(6) . .
C47 C46 C58 C57 -138.0(6) . .
C45 C46 C58 C57 1.4(8) . .
C47 C46 C58 C59 -1.8(8) . .
C45 C46 C58 C59 137.6(5) . .
C43 C57 C58 C46 -1.1(8) . .
C56 C57 C58 C46 140.7(5) . .
C43 C57 C58 C59 -141.9(5) . .
C56 C57 C58 C59 -0.1(6) . .
C48 C49 C59 C60 138.6(6) . .
C50 C49 C59 C60 0.3(8) . .
C48 C49 C59 C58 -0.5(8) . .
C50 C49 C59 C58 -138.9(5) . .
C46 C58 C59 C49 1.3(8) . .
C57 C58 C59 C49 143.0(5) . .
C46 C58 C59 C60 -141.8(5) . .
C57 C58 C59 C60 -0.2(6) . .
C51 C52 C60 C56 137.2(5) . .
C53 C52 C60 C56 -1.1(8) . .
C51 C52 C60 C59 0.7(8) . .
C53 C52 C60 C59 -137.6(5) . .
C55 C56 C60 C52 0.4(8) . .
C57 C56 C60 C52 -141.7(5) . .
C55 C56 C60 C59 141.6(5) . .
C57 C56 C60 C59 -0.5(6) . .
C49 C59 C60 C52 -0.7(8) . .
C58 C59 C60 C52 142.4(5) . .
C49 C59 C60 C56 -142.6(5) . .
C58 C59 C60 C56 0.4(6) . .
C1 C9 C61 C66 151.5(5) . .
C8 C9 C61 C66 28.6(7) . .
C10 C9 C61 C66 -84.9(6) . .
C1 C9 C61 C62 -27.0(7) . .
C8 C9 C61 C62 -149.9(5) . .
C10 C9 C61 C62 96.6(6) . .
C66 C61 C62 C63 -6.3(9) . .
C9 C61 C62 C63 172.3(5) . .
C61 C62 C63 C64 0.2(9) . .
C62 C63 C64 C65 5.8(9) . .
C62 C63 C64 C67 -169.5(6) . .
C63 C64 C65 C66 -5.9(9) . .
C67 C64 C65 C66 169.5(5) . .
C62 C61 C66 C65 6.2(8) . .
C9 C61 C66 C65 -172.4(5) . .
C64 C65 C66 C61 -0.1(9) . .
C65 C64 C67 C70 -78.4(7) . .
C63 C64 C67 C70 96.7(7) . .
C65 C64 C67 C69 40.5(8) . .
C63 C64 C67 C69 -144.4(6) . .
C65 C64 C67 C68 162.6(6) . .
C63 C64 C67 C68 -22.3(8) . .
C2 C12 C71 C76 93.2(6) . .
C11 C12 C71 C76 -30.3(7) . .
C13 C12 C71 C76 -145.8(5) . .
C2 C12 C71 C72 -82.2(7) . .
C11 C12 C71 C72 154.3(5) . .
C13 C12 C71 C72 38.8(7) . .
C76 C71 C72 C73 -2.4(8) . .
C12 C71 C72 C73 173.2(5) . .
C71 C72 C73 C74 -0.2(8) . .
C72 C73 C74 C75 2.4(8) . .
C72 C73 C74 C77 -173.5(5) . .
C73 C74 C75 C76 -1.9(8) . .
C77 C74 C75 C76 174.0(5) . .
C74 C75 C76 C71 -0.8(8) . .
C72 C71 C76 C75 2.9(8) . .
C12 C71 C76 C75 -172.7(5) . .
C73 C74 C77 C80 70.1(7) . .
C75 C74 C77 C80 -105.6(6) . .
C73 C74 C77 C79 -170.5(5) . .
C75 C74 C77 C79 13.8(7) . .
C73 C74 C77 C78 -48.6(7) . .
C75 C74 C77 C78 135.7(6) . .
C3 C15 C81 C86 -30.3(8) . .
C14 C15 C81 C86 -153.9(5) . .
C16 C15 C81 C86 95.0(6) . .
C3 C15 C81 C82 149.0(5) . .
C14 C15 C81 C82 25.4(7) . .
C16 C15 C81 C82 -85.7(6) . .
C86 C81 C82 C83 4.5(8) . .
C15 C81 C82 C83 -174.8(5) . .
C81 C82 C83 C84 -0.7(9) . .
C82 C83 C84 C85 -3.2(9) . .
C82 C83 C84 C87 174.3(5) . .
C83 C84 C85 C86 3.2(9) . .
C87 C84 C85 C86 -174.4(5) . .
C82 C81 C86 C85 -4.5(8) . .
C15 C81 C86 C85 174.8(5) . .
C84 C85 C86 C81 0.7(9) . .
C83 C84 C87 C88 16.6(8) . .
C85 C84 C87 C88 -165.9(5) . .
C83 C84 C87 C90 138.0(6) . .
C85 C84 C87 C90 -44.5(7) . .
C83 C84 C87 C89 -102.2(6) . .
C85 C84 C87 C89 75.3(7) . .
C4 C18 C91 C96 -11.2(8) . .
C17 C18 C91 C96 -138.7(6) . .
C19 C18 C91 C96 109.2(6) . .
C4 C18 C91 C92 177.5(5) . .
C17 C18 C91 C92 50.0(7) . .
C19 C18 C91 C92 -62.1(6) . .
C96 C91 C92 C93 -2.2(8) . .
C18 C91 C92 C93 169.6(5) . .
C91 C92 C93 C94 0.1(9) . .
C92 C93 C94 C95 1.2(9) . .
C92 C93 C94 C97 -176.3(5) . .
C93 C94 C95 C96 -0.5(9) . .
C97 C94 C95 C96 177.0(6) . .
C92 C91 C96 C95 3.0(9) . .
C18 C91 C96 C95 -168.3(5) . .
C94 C95 C96 C91 -1.7(10) . .
C93 C94 C97 C100 -178.9(5) . .
C95 C94 C97 C100 3.8(9) . .
C93 C94 C97 C99 -57.3(7) . .
C95 C94 C97 C99 125.4(6) . .
C93 C94 C97 C98 61.7(7) . .
C95 C94 C97 C98 -115.6(6) . .
C5 C6 C101 C106 92.5(6) . .
C20 C6 C101 C106 -30.5(7) . .
C7 C6 C101 C106 -144.5(5) . .
C5 C6 C101 C102 -84.4(7) . .
C20 C6 C101 C102 152.7(5) . .
C7 C6 C101 C102 38.7(7) . .
C106 C101 C102 C103 -0.4(8) . .
C6 C101 C102 C103 176.5(5) . .
C101 C102 C103 C104 -0.8(8) . .
C102 C103 C104 C105 1.5(8) . .
C102 C103 C104 C107 -179.0(5) . .
C103 C104 C105 C106 -1.0(9) . .
C107 C104 C105 C106 179.4(5) . .
C102 C101 C106 C105 0.9(8) . .
C6 C101 C106 C105 -176.0(5) . .
C104 C105 C106 C101 -0.2(9) . .
C103 C104 C107 C110 120.6(6) . .
C105 C104 C107 C110 -59.9(8) . .
C103 C104 C107 C109 -0.6(8) . .
C105 C104 C107 C109 178.9(6) . .
C103 C104 C107 C108 -120.5(6) . .
C105 C104 C107 C108 59.0(8) . .
C116 C111 C112 C113 0.7(12) . .
C111 C112 C113 C114 0.4(13) . .
C112 C113 C114 C115 -0.4(14) . .
C113 C114 C115 C116 -0.7(13) . .
C114 C115 C116 C111 1.7(12) . .
C112 C111 C116 C115 -1.7(12) . .
C122 C117 C118 C119 0.2(11) . .
C117 C118 C119 C120 0.8(11) . .
C118 C119 C120 C121 -0.6(11) . .
C119 C120 C121 C122 -0.5(11) . .
C118 C117 C122 C121 -1.3(11) . .
C120 C121 C122 C117 1.5(11) . .
C125 C123 C124 C125 0.2(15) 2_766 .
C123 C124 C125 C123 -0.2(15) . 2_766
C2 C1 Co1 C5 117.8(4) . .
C9 C1 Co1 C5 -119.2(7) . .
C5 C1 Co1 C2 -117.8(4) . .
C9 C1 Co1 C2 123.0(7) . .
C2 C1 Co1 C3 37.4(3) . .
C5 C1 Co1 C3 -80.4(3) . .
C9 C1 Co1 C3 160.4(6) . .
C2 C1 Co1 C4 79.9(3) . .
C5 C1 Co1 C4 -37.8(3) . .
C9 C1 Co1 C4 -157.0(6) . .
C2 C1 Co1 S1 -59.1(4) . .
C5 C1 Co1 S1 -176.8(2) . .
C9 C1 Co1 S1 64.0(6) . .
C2 C1 Co1 S3 -167.0(3) . .
C5 C1 Co1 S3 75.2(3) . .
C9 C1 Co1 S3 -44.0(6) . .
C4 C5 Co1 C1 -117.2(4) . .
C6 C5 Co1 C1 117.4(8) . .
C4 C5 Co1 C2 -79.2(3) . .
C1 C5 Co1 C2 37.9(3) . .
C6 C5 Co1 C2 155.3(7) . .
C4 C5 Co1 C3 -36.2(3) . .
C1 C5 Co1 C3 80.9(3) . .
C6 C5 Co1 C3 -161.7(7) . .
C1 C5 Co1 C4 117.2(4) . .
C6 C5 Co1 C4 -125.4(8) . .
C4 C5 Co1 S1 -101.8(10) . .
C1 C5 Co1 S1 15.4(12) . .
C6 C5 Co1 S1 132.8(8) . .
C4 C5 Co1 S3 123.8(3) . .
C1 C5 Co1 S3 -119.1(3) . .
C6 C5 Co1 S3 -1.6(7) . .
C3 C2 Co1 C1 118.6(4) . .
C12 C2 Co1 C1 -116.1(8) . .
C1 C2 Co1 C5 -38.7(3) . .
C3 C2 Co1 C5 79.9(3) . .
C12 C2 Co1 C5 -154.9(7) . .
C1 C2 Co1 C3 -118.6(4) . .
C12 C2 Co1 C3 125.3(8) . .
C1 C2 Co1 C4 -81.6(3) . .
C3 C2 Co1 C4 37.0(3) . .
C12 C2 Co1 C4 162.2(7) . .
C1 C2 Co1 S1 137.6(3) . .
C3 C2 Co1 S1 -103.7(3) . .
C12 C2 Co1 S1 21.5(7) . .
C1 C2 Co1 S3 28.7(5) . .
C3 C2 Co1 S3 147.3(3) . .
C12 C2 Co1 S3 -87.4(7) . .
C4 C3 Co1 C1 81.2(3) . .
C2 C3 Co1 C1 -37.8(3) . .
C15 C3 Co1 C1 -154.8(8) . .
C4 C3 Co1 C5 36.6(3) . .
C2 C3 Co1 C5 -82.4(3) . .
C15 C3 Co1 C5 160.6(8) . .
C4 C3 Co1 C2 119.0(4) . .
C15 C3 Co1 C2 -117.0(8) . .
C2 C3 Co1 C4 -119.0(4) . .
C15 C3 Co1 C4 124.0(8) . .
C4 C3 Co1 S1 -152.3(3) . .
C2 C3 Co1 S1 88.8(3) . .
C15 C3 Co1 S1 -28.2(7) . .
C4 C3 Co1 S3 -25.0(6) . .
C2 C3 Co1 S3 -143.9(4) . .
C15 C3 Co1 S3 99.1(7) . .
C3 C4 Co1 C1 -81.1(3) . .
C5 C4 Co1 C1 39.2(3) . .
C18 C4 Co1 C1 156.5(7) . .
C3 C4 Co1 C5 -120.4(4) . .
C18 C4 Co1 C5 117.3(8) . .
C3 C4 Co1 C2 -37.4(3) . .
C5 C4 Co1 C2 82.9(3) . .
C18 C4 Co1 C2 -159.8(7) . .
C5 C4 Co1 C3 120.4(4) . .
C18 C4 Co1 C3 -122.3(8) . .
C3 C4 Co1 S1 45.1(4) . .
C5 C4 Co1 S1 165.4(3) . .
C18 C4 Co1 S1 -77.2(7) . .
C3 C4 Co1 S3 169.3(3) . .
C5 C4 Co1 S3 -70.3(3) . .
C18 C4 Co1 S3 47.0(7) . .
C1 Co1 S1 S2 -119.9(2) . .
C5 Co1 S1 S2 -133.0(10) . .
C2 Co1 S1 S2 -154.46(18) . .
C3 Co1 S1 S2 164.68(18) . .
C4 Co1 S1 S2 136.5(2) . .
S3 Co1 S1 S2 2.36(9) . .
Co1 S1 S2 S3 -2.49(9) . .
S1 S2 S3 Co1 2.49(9) . .
C1 Co1 S3 S2 131.01(19) . .
C5 Co1 S3 S2 171.11(17) . .
C2 Co1 S3 S2 110.7(4) . .
C3 Co1 S3 S2 -133.6(4) . .
C4 Co1 S3 S2 -151.43(18) . .
S1 Co1 S3 S2 -2.35(9) . .
